data_1505599
loop_
_publ_author_name
'Bissember, Alex C.'
'Phillis, Andrew T.'
'Banwell, Martin G.'
'Willis, Anthony C.'

_publ_section_title
;
 Base-promoted reactions of dichlorocarbene adducts of cyclic enamines: a
 new route to annulated pyrroles.
;
_journal_issue 26
_journal_name_full 'Organic letters'
_journal_page_first 5421
_journal_page_last 5424
_journal_paper_doi 10.1021/ol7021774
_journal_volume 9
_journal_year 2007
_chemical_compound_source local
_chemical_formula_moiety 'C15 H15 N1 O'
_chemical_formula_sum 'C15 H15 N O'
_chemical_formula_weight 225.29
_space_group_IT_number 61
_symmetry_cell_setting orthorhombic
_symmetry_space_group_name_Hall '-P 2ac 2ab'
_symmetry_space_group_name_H-M 'P b c a'
_atom_sites_solution_hydrogens geom
_atom_sites_solution_primary direct
_audit_creation_date 06-02-22
_audit_creation_method CRYSTALS_ver_12.18
_audit_update_record
;
2006-02-22 - Report on C15 H15  N O
              by Anthony C. Willis
              for   Andrew Phillis and Martin Banwell

2006-02-22 - passes checkcif tests with no warnings

;
_cell_angle_alpha 90
_cell_angle_beta 90
_cell_angle_gamma 90
_cell_formula_units_Z 8
_cell_length_a 8.0935(3)
_cell_length_b 8.0650(3)
_cell_length_c 35.0669(15)
_cell_measurement_reflns_used 33856
_cell_measurement_temperature 200
_cell_measurement_theta_max 27
_cell_measurement_theta_min 3
_cell_volume 2288.96(16)
_computing_cell_refinement 'Denzo/Scalepack '
_computing_data_collection 'COLLECT (Nonius BV, 1997)'
_computing_data_reduction 'Denzo/Scalepack (Otwinowski & Minor, 1997)'
_computing_molecular_graphics
;
ORTEP-II (Johnson 1976) in teXsan (MSC, 1992-1997)
;
_computing_publication_material 'CRYSTALS '
_computing_structure_refinement 'CRYSTALS (Watkin et al 2003)'
_computing_structure_solution 'SIR92 (Altomare et al, 1994)'
_diffrn_ambient_temperature 200
_diffrn_measured_fraction_theta_full 0.984
_diffrn_measured_fraction_theta_max 0.949
_diffrn_measurement_device_type 'Nonius KappaCCD'
_diffrn_measurement_method ' \f and \w scans with CCD '
_diffrn_radiation_monochromator graphite
_diffrn_radiation_type 'Mo K\a'
_diffrn_radiation_wavelength 0.71073
_diffrn_reflns_av_R_equivalents 0.050
_diffrn_reflns_limit_h_max 10
_diffrn_reflns_limit_h_min -10
_diffrn_reflns_limit_k_max 9
_diffrn_reflns_limit_k_min -9
_diffrn_reflns_limit_l_max 45
_diffrn_reflns_limit_l_min -45
_diffrn_reflns_number 16478
_diffrn_reflns_theta_full 25.012
_diffrn_reflns_theta_max 27.5
_diffrn_reflns_theta_min 2.772
_diffrn_standards_number 0
_exptl_absorpt_coefficient_mu 0.082
_exptl_absorpt_correction_T_max 0.997
_exptl_absorpt_correction_T_min 0.972
_exptl_absorpt_correction_type integration
_exptl_absorpt_process_details
;
via Gaussian method (Coppens, 1970) implemented in maXus (2000)
;
_exptl_crystal_colour colourless
_exptl_crystal_density_diffrn 1.307
_exptl_crystal_density_meas ?
_exptl_crystal_description plate
_exptl_crystal_F_000 960
_exptl_crystal_size_max 0.46
_exptl_crystal_size_mid 0.33
_exptl_crystal_size_min 0.04
_refine_diff_density_max 0.16
_refine_diff_density_min -0.14
_refine_ls_extinction_method None
_refine_ls_goodness_of_fit_ref 1.1185
_refine_ls_hydrogen_treatment refxyz
_refine_ls_matrix_type full
_refine_ls_number_parameters 199
_refine_ls_number_reflns 1667
_refine_ls_number_restraints 0
_refine_ls_R_factor_all 0.0558
_refine_ls_R_factor_gt 0.0321
_refine_ls_shift/su_max 0.001157
_refine_ls_structure_factor_coef F
_refine_ls_weighting_details
;
  Method, part 1, Chebychev polynomial, (Watkin, 1994, Prince, 1982)
  [weight] = 1.0/[A~0~*T~0~(x)+A~1~*T~1~(x) ... +A~n-1~]*T~n-1~(x)]
  where A~i~ are the Chebychev coefficients listed below and x= Fcalc/Fmax
  Method = Robust Weighting (Prince, 1982)
  W = [weight] * [1-(deltaF/6*sigmaF)^2^]^2^
  A~i~ are:
  1.29 0.610 1.06
;
_refine_ls_weighting_scheme calc
_refine_ls_wR_factor_all 0.0474
_refine_ls_wR_factor_gt 0.0407
_refine_ls_wR_factor_ref 0.0407
_reflns_limit_h_max 10
_reflns_limit_h_min 0
_reflns_limit_k_max 9
_reflns_limit_k_min 0
_reflns_limit_l_max 45
_reflns_limit_l_min 0
_reflns_number_gt 1667
_reflns_number_total 2504
_reflns_threshold_expression I>2.0\s(I)
_oxford_diffrn_Wilson_B_factor 2.70
_oxford_diffrn_Wilson_scale 2.26
_oxford_refine_ls_scale 0.6865(18)
_oxford_structure_analysis_title ban0607
_cod_data_source_file ol7021774-file005.cif
_cod_data_source_block ban0607
_cod_depositor_comments
;
The following automatic conversions were performed:

'_symmetry_cell_setting' value 'Orthorhombic' changed to
'orthorhombic' according to
/home/saulius/struct/CIF-dictionaries/cif_core.dic dictionary named
'cif_core.dic' version 2.4.1 from 2010-06-29.

Automatic conversion script
Id: cif_fix_values 1715 2011-07-08 13:25:40Z adriana 

The following automatic conversions were performed:

'_exptl_crystal_density_meas' value 'not measured' was changed to '?'
- the value is perceived as not measured.

Automatic conversion script
Id: cif_fix_values 3008 2015-01-20 13:52:24Z robertas 
;
_cod_original_cell_volume 2288.96(15)
_cod_original_sg_symbol_H-M 'P b c a '
_cod_original_formula_sum 'C15 H15 N1 O'
_cod_database_code 1505599

loop_
_symmetry_equiv_pos_as_xyz
x,y,z
-x,-y,-z
-x+1/2,y+1/2,z
x+1/2,-y+1/2,-z
x,-y+1/2,z+1/2
-x,y+1/2,-z+1/2
-x+1/2,-y,z+1/2
x+1/2,y,-z+1/2

loop_
_atom_site_label
_atom_site_type_symbol
_atom_site_fract_x
_atom_site_fract_y
_atom_site_fract_z
_atom_site_U_iso_or_equiv
_atom_site_occupancy
_atom_site_adp_type
O12 O 0.16666(13) 0.57830(13) 0.01849(3) 0.0438 1.0000 Uani
N15 N 0.34287(12) 0.56100(13) 0.08541(3) 0.0277 1.0000 Uani
C1 C 0.31269(16) 0.37123(16) 0.16439(4) 0.0325 1.0000 Uani
C2 C 0.30929(19) 0.30786(17) 0.20123(4) 0.0391 1.0000 Uani
C3 C 0.42821(18) 0.35478(17) 0.22746(4) 0.0391 1.0000 Uani
C4 C 0.55202(16) 0.46418(16) 0.21662(4) 0.0346 1.0000 Uani
C5 C 0.55900(15) 0.52880(14) 0.17999(3) 0.0287 1.0000 Uani
C6 C 0.69246(18) 0.64955(18) 0.16841(4) 0.0376 1.0000 Uani
C7 C 0.75183(16) 0.62339(19) 0.12742(4) 0.0365 1.0000 Uani
C8 C 0.60410(15) 0.61459(15) 0.10171(3) 0.0306 1.0000 Uani
C9 C 0.58253(16) 0.65670(16) 0.06295(4) 0.0348 1.0000 Uani
C10 C 0.42095(16) 0.62291(15) 0.05365(3) 0.0313 1.0000 Uani
C11 C 0.32507(19) 0.65598(17) 0.01794(4) 0.0394 1.0000 Uani
C13 C 0.08257(19) 0.6144(2) 0.05319(4) 0.0424 1.0000 Uani
C14 C 0.16458(15) 0.52889(17) 0.08668(4) 0.0333 1.0000 Uani
C16 C 0.45586(14) 0.55360(14) 0.11518(3) 0.0270 1.0000 Uani
C17 C 0.43543(13) 0.48354(14) 0.15328(3) 0.0265 1.0000 Uani
H11 H 0.2290(19) 0.3341(19) 0.1461(4) 0.0390 1.0000 Uiso
H21 H 0.219(2) 0.228(2) 0.2085(5) 0.0469 1.0000 Uiso
H31 H 0.426(2) 0.310(2) 0.2542(4) 0.0470 1.0000 Uiso
H41 H 0.638(2) 0.495(2) 0.2352(4) 0.0415 1.0000 Uiso
H61 H 0.788(2) 0.642(2) 0.1866(5) 0.0451 1.0000 Uiso
H62 H 0.646(2) 0.764(2) 0.1699(4) 0.0451 1.0000 Uiso
H71 H 0.827(2) 0.715(2) 0.1194(4) 0.0438 1.0000 Uiso
H72 H 0.820(2) 0.519(2) 0.1253(4) 0.0438 1.0000 Uiso
H91 H 0.665(2) 0.704(2) 0.0462(4) 0.0418 1.0000 Uiso
H111 H 0.315(2) 0.778(2) 0.0150(4) 0.0473 1.0000 Uiso
H112 H 0.385(2) 0.610(2) -0.0055(5) 0.0473 1.0000 Uiso
H131 H 0.080(2) 0.733(3) 0.0570(4) 0.0509 1.0000 Uiso
H132 H -0.030(2) 0.572(2) 0.0501(5) 0.0509 1.0000 Uiso
H141 H 0.122(2) 0.5735(19) 0.1116(5) 0.0399 1.0000 Uiso
H142 H 0.145(2) 0.408(2) 0.0856(4) 0.0399 1.0000 Uiso

loop_
_atom_site_aniso_label
_atom_site_aniso_U_11
_atom_site_aniso_U_22
_atom_site_aniso_U_33
_atom_site_aniso_U_23
_atom_site_aniso_U_13
_atom_site_aniso_U_12
O12 0.0523(6) 0.0427(6) 0.0365(5) -0.0007(4) -0.0126(4) -0.0040(4)
N15 0.0271(5) 0.0286(5) 0.0274(5) -0.0011(4) -0.0004(4) 0.0003(4)
C1 0.0325(5) 0.0325(6) 0.0324(6) -0.0025(5) 0.0014(5) -0.0045(5)
C2 0.0441(7) 0.0368(7) 0.0363(7) 0.0037(5) 0.0061(6) -0.0059(6)
C3 0.0482(7) 0.0383(7) 0.0310(7) 0.0062(5) 0.0047(6) 0.0036(6)
C4 0.0371(7) 0.0344(7) 0.0324(7) -0.0017(5) -0.0043(5) 0.0052(5)
C5 0.0289(6) 0.0264(6) 0.0310(6) -0.0020(4) 0.0000(4) 0.0012(5)
C6 0.0335(6) 0.0401(8) 0.0392(7) 0.0016(6) -0.0068(6) -0.0071(5)
C7 0.0246(5) 0.0405(7) 0.0444(7) 0.0051(6) 0.0003(5) -0.0041(5)
C8 0.0261(6) 0.0310(6) 0.0347(6) 0.0022(5) 0.0027(5) 0.0008(5)
C9 0.0340(6) 0.0367(7) 0.0337(6) 0.0046(5) 0.0069(5) 0.0018(5)
C10 0.0373(6) 0.0288(6) 0.0279(6) 0.0001(4) 0.0030(5) 0.0034(5)
C11 0.0501(8) 0.0361(8) 0.0320(7) 0.0015(5) -0.0038(6) -0.0003(6)
C13 0.0370(7) 0.0443(8) 0.0460(8) -0.0006(6) -0.0105(6) 0.0015(6)
C14 0.0270(6) 0.0357(7) 0.0370(7) -0.0017(5) -0.0038(5) -0.0034(5)
C16 0.0256(5) 0.0264(6) 0.0292(5) -0.0016(4) 0.0004(4) 0.0000(4)
C17 0.0260(5) 0.0247(6) 0.0288(6) -0.0024(4) 0.0021(4) 0.0023(4)

loop_
_atom_type_symbol
_atom_type_scat_dispersion_real
_atom_type_scat_dispersion_imag
_atom_type_scat_Cromer_Mann_a1
_atom_type_scat_Cromer_Mann_b1
_atom_type_scat_Cromer_Mann_a2
_atom_type_scat_Cromer_Mann_b2
_atom_type_scat_Cromer_Mann_a3
_atom_type_scat_Cromer_Mann_b3
_atom_type_scat_Cromer_Mann_a4
_atom_type_scat_Cromer_Mann_b4
_atom_type_scat_Cromer_Mann_c
_atom_type_scat_source
C 0.0033 0.0016 2.3100 20.8439 1.0200 10.2075 1.5886 0.5687 0.8650 51.6512 0.2156 'International Tables Vol C 4.2.6.8 and 6.1.1.4'
H 0.0000 0.0000 0.4930 10.5109 0.3229 26.1257 0.1402 3.1424 0.0408 57.7998 0.0030 'International Tables Vol C 4.2.6.8 and 6.1.1.4'
N 0.0061 0.0033 12.2126 0.0057 3.1322 9.8933 2.0125 28.9975 1.1663 0.5826 -11.5290 'International Tables Vol C 4.2.6.8 and 6.1.1.4'
O 0.0106 0.0060 3.0485 13.2771 2.2868 5.7011 1.5463 0.3239 0.8670 32.9089 0.2508 'International Tables Vol C 4.2.6.8 and 6.1.1.4'

loop_
_exptl_crystal_face_index_h
_exptl_crystal_face_index_k
_exptl_crystal_face_index_l
_exptl_crystal_face_perp_dist
0 1 0 0.230
0 -1 0 0.230
-1 0 0 0.150
0 0 1 0.020
0 0 -1 0.020
9 18 0 0.210
-1 -2 0 0.174
-8 8 0 0.180
6 1 0 0.181

loop_
_geom_angle_atom_site_label_1
_geom_angle_atom_site_label_2
_geom_angle_atom_site_label_3
_geom_angle
_geom_angle_publ_flag
C11 O12 C13 110.54(11) yes
C10 N15 C14 122.76(10) yes
C10 N15 C16 108.77(10) yes
C14 N15 C16 128.12(10) yes
C2 C1 C17 120.73(12) yes
C2 C1 H11 118.8(9) no
C17 C1 H11 120.4(9) no
C1 C2 C3 120.23(13) yes
C1 C2 H21 119.1(10) no
C3 C2 H21 120.7(10) no
C2 C3 C4 119.60(12) yes
C2 C3 H31 120.3(9) no
C4 C3 H31 120.1(9) no
C3 C4 C5 121.44(12) yes
C3 C4 H41 119.1(9) no
C5 C4 H41 119.5(9) no
C4 C5 C6 121.36(12) yes
C4 C5 C17 119.09(11) yes
C6 C5 C17 119.53(11) yes
C5 C6 C7 112.85(11) yes
C5 C6 H61 110.0(9) no
C7 C6 H61 110.5(9) no
C5 C6 H62 108.3(10) no
C7 C6 H62 107.2(9) no
H61 C6 H62 107.9(13) no
C6 C7 C8 108.72(10) yes
C6 C7 H71 110.8(9) no
C8 C7 H71 110.7(9) no
C6 C7 H72 110.8(8) no
C8 C7 H72 110.5(9) no
H71 C7 H72 105.3(13) no
C7 C8 C9 131.77(12) yes
C7 C8 C16 120.30(11) yes
C9 C8 C16 107.92(11) yes
C8 C9 C10 107.35(11) yes
C8 C9 H91 126.5(9) no
C10 C9 H91 126.2(9) no
C9 C10 N15 108.49(10) yes
C9 C10 C11 130.99(12) yes
N15 C10 C11 120.28(11) yes
C10 C11 O12 112.10(11) yes
C10 C11 H111 107.9(10) no
O12 C11 H111 111.1(10) no
C10 C11 H112 111.2(10) no
O12 C11 H112 106.0(10) no
H111 C11 H112 108.4(13) no
O12 C13 C14 111.08(12) yes
O12 C13 H131 109.3(10) no
C14 C13 H131 110.7(10) no
O12 C13 H132 106.3(11) no
C14 C13 H132 109.6(11) no
H131 C13 H132 109.8(15) no
C13 C14 N15 109.08(11) yes
C13 C14 H141 111.1(9) no
N15 C14 H141 107.6(9) no
C13 C14 H142 110.6(9) no
N15 C14 H142 109.1(9) no
H141 C14 H142 109.3(13) no
N15 C16 C8 107.46(10) yes
N15 C16 C17 129.03(10) yes
C8 C16 C17 123.33(10) yes
C16 C17 C5 115.15(10) yes
C16 C17 C1 125.85(11) yes
C5 C17 C1 118.89(11) yes

loop_
_geom_bond_atom_site_label_1
_geom_bond_atom_site_label_2
_geom_bond_distance
_geom_bond_publ_flag
O12 C11 1.4271(18) yes
O12 C13 1.4243(19) yes
N15 C10 1.3746(15) yes
N15 C14 1.4667(15) yes
N15 C16 1.3889(15) yes
C1 C2 1.3896(18) yes
C1 C17 1.3998(17) yes
C1 H11 0.980(16) no
C2 C3 1.384(2) yes
C2 H21 1.006(18) no
C3 C4 1.388(2) yes
C3 H31 1.008(16) no
C4 C5 1.3873(18) yes
C4 H41 0.982(16) no
C5 C6 1.5100(18) yes
C5 C17 1.4181(16) yes
C6 C7 1.5304(19) yes
C6 H61 1.003(16) no
C6 H62 1.001(18) no
C7 C8 1.4991(17) yes
C7 H71 0.994(17) no
C7 H72 1.008(18) no
C8 C9 1.4120(17) yes
C8 C16 1.3800(16) yes
C9 C10 1.3751(19) yes
C9 H91 0.969(17) no
C10 C11 1.4970(18) yes
C11 H111 0.989(19) no
C11 H112 1.023(17) no
C13 C14 1.5154(19) yes
C13 H131 0.97(2) no
C13 H132 0.977(19) no
C14 H141 1.007(16) no
C14 H142 0.989(17) no
C16 C17 1.4600(17) yes

loop_
_geom_contact_atom_site_label_1
_geom_contact_atom_site_label_2
_geom_contact_distance
_geom_contact_site_symmetry_2
_geom_contact_publ_flag
O12 O12 3.249(2) 2_565 no
O12 C11 3.407(2) 3_545 no
O12 C13 3.578(2) 2_565 no
C10 C14 3.541(2) 3 no

loop_
_geom_torsion_atom_site_label_1
_geom_torsion_atom_site_label_2
_geom_torsion_atom_site_label_3
_geom_torsion_atom_site_label_4
_geom_torsion
_geom_torsion_publ_flag
O12 C11 C10 N15 -14.9(2) no
O12 C11 C10 C9 171.4(1) no
O12 C13 C14 N15 49.1(2) no
N15 C10 C9 C8 -0.2(1) no
N15 C16 C8 C7 179.8(1) no
N15 C16 C8 C9 -1.2(1) no
N15 C16 C17 C1 18.0(2) no
N15 C16 C17 C5 -165.9(1) no
C1 C2 C3 C4 -0.7(2) no
C1 C17 C5 C4 -1.8(2) no
C1 C17 C5 C6 179.9(1) no
C1 C17 C16 C8 -156.5(1) no
C2 C1 C17 C5 1.5(2) no
C2 C1 C17 C16 177.5(1) no
C2 C3 C4 C5 0.4(2) no
C3 C2 C1 C17 -0.3(2) no
C3 C4 C5 C6 179.2(1) no
C3 C4 C5 C17 0.9(2) no
C4 C5 C6 C7 143.0(1) no
C4 C5 C17 C16 -178.2(1) no
C5 C6 C7 C8 49.7(2) no
C5 C17 C16 C8 19.6(2) no
C6 C5 C17 C16 3.5(2) no
C6 C7 C8 C9 151.1(1) no
C6 C7 C8 C16 -30.1(2) no
C7 C6 C5 C17 -38.7(2) no
C7 C8 C9 C10 179.7(1) no
C7 C8 C16 C17 -4.7(2) no
C8 C9 C10 C11 174.1(1) no
C8 C16 N15 C10 1.1(1) no
C8 C16 N15 C14 -172.2(1) no
C9 C8 C16 C17 174.3(1) no
C9 C10 N15 C14 173.1(1) no
C9 C10 N15 C16 -0.6(1) no
C10 N15 C14 C13 -14.6(2) no
C10 N15 C16 C17 -174.0(1) no
C10 C9 C8 C16 0.9(1) no
C10 C11 O12 C13 49.6(1) no
C11 O12 C13 C14 -69.2(1) no
C11 C10 N15 C14 -1.8(2) no
C11 C10 N15 C16 -175.5(1) no
C13 C14 N15 C16 157.8(1) no
C14 N15 C16 C17 12.7(2) no

loop_
_cod_related_entry_id
_cod_related_entry_database
_cod_related_entry_code
1 ChemSpider 21120850
